data_1000334
loop_
_publ_author_name
'Crosnier, M P'
'Delarue, E'
'Choisnet, J'
'Fourquet, J L'

_publ_section_title 'Li^+^-H^+^ exchange on Li~2~TiTeO~6~'
_journal_coden_ASTM EJSCE5
_journal_name_full
;
European Journal of Solid State Inorganic Chemistry
;
_journal_page_first 321
_journal_page_last 332
_journal_volume 39
_journal_year 1992
_chemical_formula_structural 'Li2 (Ti Te) O6'
_chemical_formula_sum 'Li2 O6 Te Ti'
_chemical_name_systematic 'Dilithium titanium tellurium oxide'
_space_group_IT_number 34
_symmetry_cell_setting orthorhombic
_symmetry_Int_Tables_number 34
_symmetry_space_group_name_Hall 'P 2 -2n'
_symmetry_space_group_name_H-M 'P n n 2'
_cell_angle_alpha 90
_cell_angle_beta 90
_cell_angle_gamma 90
_cell_formula_units_Z 2
_cell_length_a 5.0743(2)
_cell_length_b 4.9067(2)
_cell_length_c 8.4083(4)
_cell_volume 209.4
_refine_ls_R_factor_all 0.027
_cod_database_code 1000334

loop_
_symmetry_equiv_pos_as_xyz
x,y,z
-x,-y,z
1/2-x,1/2+y,1/2+z
1/2+x,1/2-y,1/2+z

loop_
_atom_site_label
_atom_site_type_symbol
_atom_site_symmetry_multiplicity
_atom_site_Wyckoff_symbol
_atom_site_fract_x
_atom_site_fract_y
_atom_site_fract_z
_atom_site_occupancy
_atom_site_attached_hydrogens
_atom_site_calc_flag
Li1 Li1+ 2 a 0. 0. 0.599(3) 1. 0 d
Li2 Li1+ 2 b 0. 0.5 0.742(5) 1. 0 d
Ti1 Ti4+ 2 b 0. 0.5 0.3066(3) 0.915(45) 0 d
Te1 Te6+ 2 b 0. 0.5 0.3066(3) 0.085(45) 0 d
Te2 Te6+ 2 a 0. 0. 0. 0.915(45) 0 d
Ti2 Ti4+ 2 a 0. 0. 0. 0.085(45) 0 d
O1 O2- 4 c 0.153(2) 0.242(6) 0.159(3) 1. 0 d
O2 O2- 4 c 0.681(2) 0.208(2) 0.976(2) 1. 0 d
O3 O2- 4 c 0.828(4) 0.791(5) 0.815(3) 1. 0 d

loop_
_atom_type_symbol
_atom_type_oxidation_number
Li1+ 1.000
Ti4+ 4.000
Te6+ 6.000
O2- -2.000
